data_7103245
loop_
_publ_author_name
'Chen, Xiao-Yan'
'Marchal, Claire'
'Filinchuk, Yaroslav'
'Imbert, Daniel'
'Mazzanti, Marinella'

_publ_section_title
;
 A flexible tripodal ligand linking octametallic terbium rings into
 luminescent polymeric chains.
;
_journal_issue 29
_journal_name_full 'Chemical communications (Cambridge, England)'
_journal_page_first 3378
_journal_page_last 3380
_journal_paper_doi 10.1039/b803505a
_journal_year 2008
_chemical_formula_sum 'C96 H160 Cl N20 O61.5 Tb4'
_chemical_formula_weight 3249.57
_chemical_name_systematic
;
?
;
_space_group_IT_number 15
_symmetry_cell_setting monoclinic
_symmetry_Int_Tables_number 15
_symmetry_space_group_name_Hall '-C 2yc'
_symmetry_space_group_name_H-M 'C 1 2/c 1'
_atom_sites_solution_hydrogens difmap
_atom_sites_solution_primary direct
_atom_sites_solution_secondary difmap
_audit_creation_method SHELXL-97
_cell_angle_alpha 90.00
_cell_angle_beta 98.1160(10)
_cell_angle_gamma 90.00
_cell_formula_units_Z 8
_cell_length_a 30.5311(5)
_cell_length_b 33.6509(3)
_cell_length_c 27.1283(3)
_cell_measurement_temperature 100(1)
_cell_volume 27592.4(6)
_computing_cell_refinement 'CrysAlis (Oxford Diffraction, 2006)'
_computing_data_collection 'MAR345 control software (MAR, 2002)'
_computing_data_reduction 'CrysAlis (Oxford Diffraction, 2006)'
_computing_structure_refinement 'SHELXH-97 (Sheldrick, 1997)'
_computing_structure_solution 'SHELXS-97 (Sheldrick, 1990)'
_diffrn_ambient_temperature 100(1)
_diffrn_detector_area_resol_mean 6.67
_diffrn_measured_fraction_theta_full 0.980
_diffrn_measured_fraction_theta_max 0.980
_diffrn_measurement_device_type 'MAR345 Image plate'
_diffrn_measurement_method \f-scan
_diffrn_radiation_monochromator 'Si (111)'
_diffrn_radiation_source 'Beamline BM1A, SNBL, ESRF, Grenoble, France'
_diffrn_radiation_type synchrotron
_diffrn_radiation_wavelength 0.71076
_diffrn_reflns_av_R_equivalents 0.0554
_diffrn_reflns_av_sigmaI/netI 0.0514
_diffrn_reflns_limit_h_max 35
_diffrn_reflns_limit_h_min -35
_diffrn_reflns_limit_k_max 39
_diffrn_reflns_limit_k_min -38
_diffrn_reflns_limit_l_max 30
_diffrn_reflns_limit_l_min -30
_diffrn_reflns_number 75586
_diffrn_reflns_theta_full 24.50
_diffrn_reflns_theta_max 24.50
_diffrn_reflns_theta_min 2.34
_diffrn_standards_interval_count 0
_diffrn_standards_interval_time 0
_diffrn_standards_number 0
_exptl_absorpt_coefficient_mu 2.142
_exptl_absorpt_correction_type empirical
_exptl_absorpt_process_details 'SADABS v.2.10 (Sheldrick, 2005)'
_exptl_crystal_density_diffrn 1.564
_exptl_crystal_density_method 'not measured'
_exptl_crystal_F_000 13160
_refine_diff_density_max 2.848
_refine_diff_density_min -1.277
_refine_diff_density_rms 0.169
_refine_ls_extinction_method none
_refine_ls_goodness_of_fit_ref 1.034
_refine_ls_hydrogen_treatment mixed
_refine_ls_matrix_type full
_refine_ls_number_parameters 1644
_refine_ls_number_reflns 22512
_refine_ls_number_restraints 189
_refine_ls_restrained_S_all 1.044
_refine_ls_R_factor_all 0.0731
_refine_ls_R_factor_gt 0.0603
_refine_ls_shift/su_max 0.002
_refine_ls_shift/su_mean 0.000
_refine_ls_structure_factor_coef Fsqd
_refine_ls_weighting_details 'calc w=1/[\s^2^(Fo^2^)+(0.0753P)^2^+563.9566P] where P=(Fo^2^+2Fc^2^)/3'
_refine_ls_weighting_scheme calc
_refine_ls_wR_factor_gt 0.1492
_refine_ls_wR_factor_ref 0.1597
_reflns_number_gt 18761
_reflns_number_total 22512
_reflns_threshold_expression >2sigma(I)
_cod_data_source_file b803505a.txt
_cod_data_source_block cmi129_mar_sad
_cod_original_sg_symbol_H-M 'C 2/c'
_cod_original_formula_sum 'C96 H160 Cl N20 O61.50 Tb4'
_cod_database_code 7103245

loop_
_symmetry_equiv_pos_as_xyz
'x, y, z'
'-x, y, -z+1/2'
'x+1/2, y+1/2, z'
'-x+1/2, y+1/2, -z+1/2'
'-x, -y, -z'
'x, -y, z-1/2'
'-x+1/2, -y+1/2, -z'
'x+1/2, -y+1/2, z-1/2'

loop_
_atom_site_label
_atom_site_type_symbol
_atom_site_fract_x
_atom_site_fract_y
_atom_site_fract_z
_atom_site_U_iso_or_equiv
_atom_site_adp_type
_atom_site_occupancy
_atom_site_symmetry_multiplicity
_atom_site_calc_flag
_atom_site_refinement_flags
_atom_site_disorder_assembly
_atom_site_disorder_group
Tb1 Tb 0.389129(12) -0.095771(11) -0.058273(15) 0.02515(11) Uani 1 1 d . . .
Tb2 Tb 0.594804(12) -0.084064(11) 0.037726(13) 0.02215(10) Uani 1 1 d . . .
Tb3 Tb 0.506496(12) -0.262548(11) -0.008254(14) 0.02517(11) Uani 1 1 d . . .
Tb4 Tb 0.265880(12) -0.205479(11) -0.232699(13) 0.02150(10) Uani 1 1 d . . .
OWA O 0.4311(3) -0.0837(2) -0.1257(3) 0.0523(19) Uani 1 1 d . . .
OWB O 0.5658(2) -0.1091(3) -0.0435(3) 0.064(2) Uani 1 1 d . . .
Cl1 Cl 0.52608(6) 0.00638(6) 0.07259(8) 0.0314(4) Uani 1 1 d . . .
OW1 O 0.8418(3) 0.2531(2) 0.4481(3) 0.0553(19) Uani 1 1 d U . .
OW2 O 0.1835(3) 0.1994(2) 0.8309(3) 0.059(2) Uani 1 1 d U . .
OW3 O 0.3858(3) 0.1470(2) 0.1466(2) 0.0533(19) Uani 1 1 d U . .
OW4 O 0.8038(2) 0.18037(19) 0.0466(2) 0.0390(15) Uani 1 1 d U . .
OW5 O 0.6903(5) 0.3986(4) 0.1955(5) 0.134(5) Uani 1 1 d U . .
OW6 O 0.8331(6) -0.1289(5) 0.2186(8) 0.183(8) Uani 1 1 d U . .
OW7 O 0.8908(5) -0.0826(4) 0.3668(6) 0.138(6) Uani 1 1 d U . .
OW8 O 0.8124(3) 0.0746(3) 0.5855(7) 0.160(7) Uani 1 1 d U . .
OW9 O 0.1766(5) 0.0971(7) 0.0427(7) 0.208(10) Uani 1 1 d U . .
OW10 O 0.4423(5) 0.0079(4) 0.6735(4) 0.114(4) Uani 1 1 d U . .
OW11 O 0.4633(7) 0.0145(5) 0.3245(6) 0.188(9) Uani 1 1 d U . .
OW12 O 0.7969(2) 0.1614(3) 0.5769(3) 0.070(2) Uani 1 1 d U . .
OW13 O 0.6312(6) -0.0265(7) 0.2890(5) 0.189(8) Uani 1 1 d U . .
OW14 O 0.4929(4) -0.3454(5) 0.1970(5) 0.147(6) Uani 1 1 d U . .
OW15 O 0.7834(5) 0.2134(7) 0.4934(5) 0.211(10) Uani 1 1 d U . .
OW16 O 0.8205(9) 0.1281(5) -0.0343(8) 0.233(11) Uani 1 1 d U . .
OW17 O 0.9053(7) 0.1171(6) 0.1616(7) 0.199(9) Uani 1 1 d U . .
OW18 O 0.7248(10) 0.4302(9) 0.0663(9) 0.308(16) Uani 1 1 d U . .
OW19 O 0.5449(8) -0.1111(7) 0.2427(6) 0.209(9) Uani 1 1 d U . .
OW20 O 0.7758(5) 0.3831(6) 0.1594(5) 0.150(6) Uani 1 1 d U . .
OW21 O 0.5120(8) -0.3426(8) -0.2074(11) 0.276(13) Uani 1 1 d U . .
OW22 O 0.5010(13) -0.5022(7) -0.1523(13) 0.293(14) Uani 1 1 d U . .
OW23 O 0.9532(13) -0.0053(8) 0.4945(14) 0.335(18) Uani 1 1 d U . .
OW24 O 0.7916(8) 0.4534(7) 0.1784(7) 0.223(10) Uani 1 1 d U . .
OW25 O 0.7906(17) -0.0012(13) 0.2088(19) 0.45(3) Uani 1 1 d U . .
OW26 O 0.1557(10) 0.0411(7) 0.1228(13) 0.291(14) Uani 1 1 d U . .
OW27 O 0.8205(16) 0.0609(16) 0.2042(18) 0.44(3) Uani 1 1 d U . .
OW28 O 0.9236(8) -0.0095(5) 0.3963(9) 0.214(10) Uani 1 1 d U . .
OW29 O 0.4660(7) 0.0875(5) 0.1386(8) 0.250(13) Uani 1 1 d U . .
OW30 O 0.8514(12) 0.0341(11) 0.5302(13) 0.192(7) Uiso 0.57(3) 1 d P . .
OW31 O 0.5691(14) -0.5122(12) -0.0869(15) 0.192(7) Uiso 0.51(3) 1 d P . .
OW32 O 0.9469(11) 0.0812(10) 0.2890(12) 0.192(7) Uiso 0.64(3) 1 d P . .
OW33 O 0.7151(13) 0.4823(12) 0.1906(14) 0.192(7) Uiso 0.55(3) 1 d P . .
OW34 O 0.8655(14) 0.0732(12) -0.0019(15) 0.192(7) Uiso 0.51(3) 1 d P . .
OW35 O 0.8715(10) 0.0817(8) 0.2995(11) 0.192(7) Uiso 0.74(3) 1 d P . .
OW36 O 0.8815(13) 0.0504(12) 0.1312(14) 0.192(7) Uiso 0.53(3) 1 d P . .
OW37 O 0.9506(14) -0.0970(12) 0.2959(16) 0.192(7) Uiso 0.50(3) 1 d P . .
OW38 O 0.960(2) 0.074(2) 0.192(3) 0.192(7) Uiso 0.24(3) 1 d P . .
OW39 O 0.9162(18) -0.1042(16) 0.205(2) 0.192(7) Uiso 0.40(3) 1 d P . .
OW40 O 0.899(2) -0.158(2) 0.196(2) 0.192(7) Uiso 0.31(3) 1 d P . .
OW41 O 0.5000 0.0583(17) 0.2500 0.192(7) Uiso 0.51(4) 2 d SP . .
OW42 O 0.430(3) 0.075(2) 0.277(3) 0.192(7) Uiso 0.26(3) 1 d P . .
OW43 O 0.4848(16) -0.0468(13) 0.2636(18) 0.192(7) Uiso 0.44(3) 1 d P . .
N11 N 0.3213(2) -0.2484(2) -0.0036(2) 0.0270(15) Uani 1 1 d . . .
N12 N 0.3282(2) -0.1345(2) -0.0149(3) 0.0326(16) Uani 1 1 d . . .
N13 N 0.3131(2) -0.0642(2) -0.0607(3) 0.0329(17) Uani 1 1 d . . .
N14 N 0.4032(2) -0.1025(2) 0.0349(3) 0.0292(15) Uani 1 1 d . . .
O11 O 0.38614(18) -0.02713(17) -0.0709(2) 0.0355(14) Uani 1 1 d . . .
O12 O 0.35224(17) 0.03245(16) -0.0734(2) 0.0296(13) Uani 1 1 d . . .
O13 O 0.46050(17) -0.07539(16) -0.0216(2) 0.0265(12) Uani 1 1 d . . .
O14 O 0.51714(17) -0.08550(18) 0.0391(2) 0.0308(13) Uani 1 1 d . . .
C11 C 0.3155(3) -0.2064(2) 0.0109(3) 0.0305(18) Uani 1 1 d . . .
H11A H 0.3237 -0.2039 0.0474 0.037 Uiso 1 1 calc R . .
H11B H 0.2838 -0.1993 0.0028 0.037 Uiso 1 1 calc R . .
C12 C 0.3431(2) -0.1760(2) -0.0150(3) 0.0270(17) Uani 1 1 d . . .
H12A H 0.3741 -0.1772 0.0015 0.032 Uiso 1 1 calc R . .
H12B H 0.3429 -0.1845 -0.0500 0.032 Uiso 1 1 calc R . .
C13 C 0.2840(3) -0.1286(3) -0.0455(4) 0.042(2) Uani 1 1 d . . .
H13A H 0.2826 -0.1440 -0.0768 0.050 Uiso 1 1 calc R . .
H13B H 0.2605 -0.1386 -0.0270 0.050 Uiso 1 1 calc R . .
C14 C 0.2765(3) -0.0858(3) -0.0574(4) 0.038(2) Uani 1 1 d . . .
C15 C 0.2347(3) -0.0688(3) -0.0649(5) 0.064(3) Uani 1 1 d . . .
H15 H 0.2091 -0.0845 -0.0626 0.077 Uiso 1 1 calc R . .
C16 C 0.2310(4) -0.0292(4) -0.0756(6) 0.072(4) Uani 1 1 d . . .
H16 H 0.2026 -0.0172 -0.0811 0.087 Uiso 1 1 calc R . .
C17 C 0.2685(3) -0.0066(3) -0.0786(4) 0.048(3) Uani 1 1 d . . .
H17 H 0.2665 0.0211 -0.0856 0.058 Uiso 1 1 calc R . .
C18 C 0.3084(3) -0.0256(3) -0.0709(4) 0.036(2) Uani 1 1 d . . .
C19 C 0.3523(3) -0.0041(2) -0.0723(3) 0.0289(18) Uani 1 1 d . . .
C110 C 0.3265(3) -0.1187(3) 0.0360(3) 0.0328(19) Uani 1 1 d . . .
H11C H 0.3099 -0.1373 0.0547 0.039 Uiso 1 1 calc R . .
H11D H 0.3109 -0.0929 0.0337 0.039 Uiso 1 1 calc R . .
C111 C 0.3728(3) -0.1134(3) 0.0634(3) 0.034(2) Uani 1 1 d . . .
C112 C 0.3822(3) -0.1182(3) 0.1139(4) 0.047(2) Uani 1 1 d . . .
H112 H 0.3598 -0.1251 0.1333 0.056 Uiso 1 1 calc R . .
C113 C 0.4261(4) -0.1124(4) 0.1362(4) 0.052(3) Uani 1 1 d . . .
H113 H 0.4337 -0.1155 0.1711 0.063 Uiso 1 1 calc R . .
C114 C 0.4578(3) -0.1025(3) 0.1076(4) 0.043(2) Uani 1 1 d . . .
H114 H 0.4877 -0.0990 0.1221 0.052 Uiso 1 1 calc R . .
C115 C 0.4448(3) -0.0975(2) 0.0565(3) 0.0258(17) Uani 1 1 d . . .
C116 C 0.4771(3) -0.0851(2) 0.0224(3) 0.0282(18) Uani 1 1 d . . .
N15 N 0.2687(2) -0.25752(19) -0.1423(2) 0.0236(14) Uani 1 1 d . . .
N16 N 0.2105(2) -0.2650(2) -0.2248(3) 0.0284(15) Uani 1 1 d . . .
N17 N 0.3299(2) -0.25602(18) -0.2100(2) 0.0207(13) Uani 1 1 d . . .
O15 O 0.24879(18) -0.24919(16) -0.30176(19) 0.0268(12) Uani 1 1 d . . .
O16 O 0.1945(2) -0.27771(19) -0.3551(2) 0.0397(15) Uani 1 1 d . . .
O17 O 0.32738(18) -0.19556(17) -0.2732(2) 0.0272(12) Uani 1 1 d . . .
O18 O 0.39730(19) -0.2054(2) -0.2856(2) 0.0389(15) Uani 1 1 d . . .
C117 C 0.2917(3) -0.2608(2) -0.0478(3) 0.0259(17) Uani 1 1 d . . .
H11E H 0.2610 -0.2585 -0.0403 0.031 Uiso 1 1 calc R . .
H11F H 0.2971 -0.2894 -0.0534 0.031 Uiso 1 1 calc R . .
C118 C 0.2941(2) -0.2388(2) -0.0974(3) 0.0202(15) Uani 1 1 d . . .
H11G H 0.2830 -0.2114 -0.0945 0.024 Uiso 1 1 calc R . .
H11H H 0.3255 -0.2369 -0.1025 0.024 Uiso 1 1 calc R . .
C119 C 0.2228(3) -0.2656(3) -0.1347(3) 0.0300(18) Uani 1 1 d . . .
H11I H 0.2105 -0.2419 -0.1199 0.036 Uiso 1 1 calc R . .
H11J H 0.2223 -0.2879 -0.1110 0.036 Uiso 1 1 calc R . .
C120 C 0.1942(3) -0.2758(3) -0.1829(3) 0.0328(19) Uani 1 1 d . . .
C121 C 0.1545(3) -0.2961(3) -0.1844(4) 0.044(2) Uani 1 1 d . . .
H121 H 0.1435 -0.3026 -0.1543 0.052 Uiso 1 1 calc R . .
C122 C 0.1310(3) -0.3067(3) -0.2300(4) 0.047(3) Uani 1 1 d . . .
H122 H 0.1030 -0.3193 -0.2317 0.057 Uiso 1 1 calc R . .
C123 C 0.1491(3) -0.2985(3) -0.2732(4) 0.043(2) Uani 1 1 d . . .
H123 H 0.1349 -0.3073 -0.3047 0.051 Uiso 1 1 calc R . .
C124 C 0.1882(3) -0.2771(3) -0.2689(3) 0.0300(18) Uani 1 1 d . . .
C125 C 0.2118(3) -0.2685(2) -0.3128(3) 0.0314(19) Uani 1 1 d . . .
C126 C 0.2901(3) -0.2943(2) -0.1556(3) 0.0276(17) Uani 1 1 d . . .
H12C H 0.2695 -0.3092 -0.1804 0.033 Uiso 1 1 calc R . .
H12D H 0.2970 -0.3112 -0.1256 0.033 Uiso 1 1 calc R . .
C127 C 0.3320(3) -0.2858(2) -0.1767(3) 0.0258(17) Uani 1 1 d . . .
C128 C 0.3699(3) -0.3073(3) -0.1615(3) 0.0335(19) Uani 1 1 d . . .
H128 H 0.3702 -0.3273 -0.1367 0.040 Uiso 1 1 calc R . .
C129 C 0.4077(3) -0.2992(3) -0.1832(4) 0.043(2) Uani 1 1 d . . .
H129 H 0.4340 -0.3141 -0.1740 0.052 Uiso 1 1 calc R . .
C130 C 0.4064(3) -0.2694(3) -0.2180(3) 0.0337(19) Uani 1 1 d . . .
H130 H 0.4317 -0.2634 -0.2334 0.040 Uiso 1 1 calc R . .
C131 C 0.3670(3) -0.2482(2) -0.2302(3) 0.0255(17) Uani 1 1 d . . .
C132 C 0.3642(2) -0.2133(2) -0.2657(3) 0.0240(17) Uani 1 1 d . . .
N18 N 0.4357(2) -0.2809(2) 0.0565(3) 0.0304(15) Uani 1 1 d . . .
N19 N 0.5052(2) -0.3274(2) 0.0452(3) 0.0367(17) Uani 1 1 d . . .
N110 N 0.5078(2) -0.2280(2) 0.0798(2) 0.0275(15) Uani 1 1 d . . .
O19 O 0.57540(19) -0.28532(19) 0.0334(2) 0.0353(14) Uani 1 1 d . . .
O110 O 0.6211(2) -0.3379(2) 0.0479(3) 0.0472(17) Uani 1 1 d . . .
O111 O 0.54927(19) -0.20245(17) 0.0047(2) 0.0322(13) Uani 1 1 d . . .
O112 O 0.57957(18) -0.15154(16) 0.0500(2) 0.0293(12) Uani 1 1 d . . .
C133 C 0.3681(3) -0.2600(2) -0.0045(3) 0.0273(17) Uani 1 1 d . . .
H13C H 0.3816 -0.2418 -0.0268 0.033 Uiso 1 1 calc R . .
H13D H 0.3693 -0.2873 -0.0177 0.033 Uiso 1 1 calc R . .
C134 C 0.3939(3) -0.2580(3) 0.0481(3) 0.0309(19) Uani 1 1 d . . .
H13E H 0.4008 -0.2298 0.0561 0.037 Uiso 1 1 calc R . .
H13F H 0.3744 -0.2676 0.0718 0.037 Uiso 1 1 calc R . .
C135 C 0.4269(3) -0.3241(2) 0.0516(3) 0.034(2) Uani 1 1 d . . .
H13G H 0.4092 -0.3296 0.0189 0.041 Uiso 1 1 calc R . .
H13H H 0.4095 -0.3327 0.0779 0.041 Uiso 1 1 calc R . .
C136 C 0.4691(3) -0.3474(3) 0.0561(3) 0.039(2) Uani 1 1 d . . .
C137 C 0.4704(4) -0.3875(3) 0.0682(4) 0.054(3) Uani 1 1 d . . .
H137 H 0.4442 -0.4012 0.0733 0.065 Uiso 1 1 calc R . .
C138 C 0.5104(4) -0.4071(3) 0.0728(5) 0.063(3) Uani 1 1 d . . .
H138 H 0.5120 -0.4344 0.0816 0.076 Uiso 1 1 calc R . .
C139 C 0.5483(4) -0.3872(3) 0.0646(4) 0.056(3) Uani 1 1 d . . .
H139 H 0.5761 -0.4002 0.0679 0.067 Uiso 1 1 calc R . .
C140 C 0.5439(3) -0.3473(3) 0.0513(3) 0.040(2) Uani 1 1 d . . .
C141 C 0.5842(3) -0.3223(3) 0.0449(3) 0.039(2) Uani 1 1 d . . .
C142 C 0.4555(3) -0.2745(3) 0.1087(3) 0.036(2) Uani 1 1 d . . .
H14A H 0.4735 -0.2981 0.1203 0.044 Uiso 1 1 calc R . .
H14B H 0.4315 -0.2722 0.1296 0.044 Uiso 1 1 calc R . .
C143 C 0.4843(3) -0.2380(3) 0.1164(3) 0.033(2) Uani 1 1 d . . .
C144 C 0.4879(3) -0.2176(3) 0.1614(3) 0.043(2) Uani 1 1 d . . .
H144 H 0.4705 -0.2256 0.1861 0.052 Uiso 1 1 calc R . .
C145 C 0.5167(3) -0.1858(3) 0.1702(4) 0.046(3) Uani 1 1 d . . .
H145 H 0.5203 -0.1721 0.2011 0.055 Uiso 1 1 calc R . .
C146 C 0.5402(3) -0.1746(3) 0.1319(3) 0.039(2) Uani 1 1 d . . .
H146 H 0.5605 -0.1531 0.1364 0.047 Uiso 1 1 calc R . .
C147 C 0.5338(3) -0.1953(2) 0.0873(3) 0.0265(17) Uani 1 1 d . . .
C148 C 0.5559(2) -0.1821(2) 0.0439(3) 0.0267(17) Uani 1 1 d . . .
N21 N 0.6744(2) -0.1944(2) -0.0895(2) 0.0260(14) Uani 1 1 d . . .
H21 H 0.656(4) -0.174(4) -0.111(5) 0.07(4) Uiso 1 1 d . . .
N22 N 0.7609(2) -0.1607(2) -0.1686(2) 0.0282(15) Uani 1 1 d . . .
N23 N 0.7212(2) -0.1279(2) -0.2606(3) 0.0321(16) Uani 1 1 d . . .
N24 N 0.8151(2) -0.1846(2) -0.2327(3) 0.0304(16) Uani 1 1 d . . .
O21 O 0.68312(17) -0.17701(15) -0.33192(19) 0.0237(11) Uani 1 1 d . . .
O22 O 0.6522(2) -0.12709(18) -0.3771(2) 0.0369(14) Uani 1 1 d . . .
O23 O 0.77780(18) -0.18167(17) -0.3264(2) 0.0299(13) Uani 1 1 d . . .
O24 O 0.8432(2) -0.1766(2) -0.3542(2) 0.0476(18) Uani 1 1 d . . .
C21 C 0.7136(3) -0.1990(2) -0.1169(3) 0.0251(17) Uani 1 1 d . . .
H21A H 0.7056 -0.2159 -0.1466 0.030 Uiso 1 1 calc R . .
H21B H 0.7381 -0.2121 -0.0950 0.030 Uiso 1 1 calc R . .
C22 C 0.7285(3) -0.1585(2) -0.1327(3) 0.0286(18) Uani 1 1 d . . .
H22A H 0.7023 -0.1434 -0.1480 0.034 Uiso 1 1 calc R . .
H22B H 0.7420 -0.1438 -0.1027 0.034 Uiso 1 1 calc R . .
C23 C 0.7701(3) -0.1196(3) -0.1837(3) 0.035(2) Uani 1 1 d . . .
H23A H 0.7991 -0.1190 -0.1959 0.042 Uiso 1 1 calc R . .
H23B H 0.7721 -0.1021 -0.1541 0.042 Uiso 1 1 calc R . .
C24 C 0.7358(4) -0.1033(3) -0.2232(4) 0.044(2) Uani 1 1 d . . .
C25 C 0.7227(6) -0.0643(4) -0.2211(5) 0.103(7) Uani 1 1 d . . .
H25 H 0.7343 -0.0479 -0.1938 0.123 Uiso 1 1 calc R . .
C26 C 0.6927(9) -0.0493(4) -0.2586(7) 0.164(13) Uani 1 1 d . . .
H26 H 0.6818 -0.0230 -0.2569 0.197 Uiso 1 1 calc R . .
C27 C 0.6785(7) -0.0732(4) -0.2995(6) 0.122(9) Uani 1 1 d . . .
H27 H 0.6605 -0.0628 -0.3279 0.146 Uiso 1 1 calc R . .
C28 C 0.6913(4) -0.1127(3) -0.2977(4) 0.047(3) Uani 1 1 d . . .
C29 C 0.6748(3) -0.1412(3) -0.3385(3) 0.0293(18) Uani 1 1 d . . .
C210 C 0.8022(3) -0.1792(3) -0.1451(3) 0.0335(19) Uani 1 1 d . . .
H21C H 0.7957 -0.2052 -0.1308 0.040 Uiso 1 1 calc R . .
H21D H 0.8165 -0.1620 -0.1178 0.040 Uiso 1 1 calc R . .
C211 C 0.8335(3) -0.1849(3) -0.1838(3) 0.038(2) Uani 1 1 d . . .
C212 C 0.8780(3) -0.1924(4) -0.1701(4) 0.061(3) Uani 1 1 d . . .
H212 H 0.8897 -0.1954 -0.1359 0.074 Uiso 1 1 calc R . .
C213 C 0.9056(4) -0.1956(5) -0.2064(4) 0.074(4) Uani 1 1 d . . .
H213 H 0.9362 -0.2009 -0.1975 0.089 Uiso 1 1 calc R . .
C214 C 0.8879(3) -0.1910(4) -0.2555(4) 0.060(3) Uani 1 1 d . . .
H214 H 0.9063 -0.1914 -0.2809 0.073 Uiso 1 1 calc R . .
C215 C 0.8427(3) -0.1857(3) -0.2673(3) 0.037(2) Uani 1 1 d . . .
C216 C 0.8198(3) -0.1804(3) -0.3202(3) 0.036(2) Uani 1 1 d . . .
N25 N 0.6675(2) -0.12500(19) 0.0210(2) 0.0233(14) Uani 1 1 d . . .
N26 N 0.6430(2) -0.0539(2) -0.0216(3) 0.0272(15) Uani 1 1 d . . .
N27 N 0.6459(2) -0.1064(2) 0.1148(2) 0.0277(15) Uani 1 1 d . . .
O25 O 0.56418(18) -0.02758(18) -0.0072(2) 0.0339(14) Uani 1 1 d . . .
O26 O 0.55975(19) 0.01270(18) -0.0730(2) 0.0358(14) Uani 1 1 d . . .
O27 O 0.57523(19) -0.0613(2) 0.1155(2) 0.0364(14) Uani 1 1 d . . .
O28 O 0.5930(3) -0.0471(3) 0.1966(3) 0.080(3) Uani 1 1 d . . .
C217 C 0.6874(3) -0.1794(2) -0.0368(3) 0.0244(16) Uani 1 1 d . . .
H21E H 0.7170 -0.1669 -0.0337 0.029 Uiso 1 1 calc R . .
H21F H 0.6890 -0.2019 -0.0132 0.029 Uiso 1 1 calc R . .
C218 C 0.6534(2) -0.1489(2) -0.0239(3) 0.0260(17) Uani 1 1 d . . .
H21G H 0.6462 -0.1307 -0.0525 0.031 Uiso 1 1 calc R . .
H21H H 0.6259 -0.1632 -0.0193 0.031 Uiso 1 1 calc R . .
C219 C 0.7027(3) -0.0968(2) 0.0129(3) 0.0295(18) Uani 1 1 d . . .
H21I H 0.7267 -0.1113 -0.0005 0.035 Uiso 1 1 calc R . .
H21J H 0.7154 -0.0849 0.0452 0.035 Uiso 1 1 calc R . .
C220 C 0.6857(3) -0.0645(3) -0.0224(3) 0.0287(18) Uani 1 1 d . . .
C221 C 0.7126(3) -0.0446(3) -0.0519(3) 0.036(2) Uani 1 1 d . . .
H221 H 0.7423 -0.0527 -0.0524 0.044 Uiso 1 1 calc R . .
C222 C 0.6951(3) -0.0130(3) -0.0801(4) 0.045(2) Uani 1 1 d . . .
H222 H 0.7128 0.0010 -0.1004 0.054 Uiso 1 1 calc R . .
C223 C 0.6518(3) -0.0014(3) -0.0789(4) 0.043(2) Uani 1 1 d . . .
H223 H 0.6394 0.0206 -0.0980 0.052 Uiso 1 1 calc R . .
C224 C 0.6273(3) -0.0224(3) -0.0493(3) 0.0326(19) Uani 1 1 d . . .
C225 C 0.5801(3) -0.0115(3) -0.0431(3) 0.034(2) Uani 1 1 d . . .
C226 C 0.6826(3) -0.1507(2) 0.0644(3) 0.0283(18) Uani 1 1 d . . .
H22C H 0.7131 -0.1599 0.0625 0.034 Uiso 1 1 calc R . .
H22D H 0.6633 -0.1744 0.0633 0.034 Uiso 1 1 calc R . .
C227 C 0.6816(3) -0.1290(3) 0.1125(3) 0.0286(18) Uani 1 1 d . . .
C228 C 0.7155(3) -0.1329(3) 0.1525(3) 0.040(2) Uani 1 1 d . . .
H228 H 0.7412 -0.1481 0.1496 0.048 Uiso 1 1 calc R . .
C229 C 0.7105(3) -0.1138(4) 0.1967(4) 0.052(3) Uani 1 1 d . . .
H229 H 0.7328 -0.1163 0.2247 0.063 Uiso 1 1 calc R . .
C230 C 0.6729(4) -0.0912(3) 0.2003(3) 0.052(3) Uani 1 1 d . . .
H230 H 0.6688 -0.0784 0.2305 0.062 Uiso 1 1 calc R . .
C231 C 0.6415(3) -0.0879(3) 0.1577(3) 0.035(2) Uani 1 1 d . . .
C232 C 0.6007(3) -0.0631(3) 0.1564(3) 0.044(2) Uani 1 1 d . . .
N28 N 0.5774(2) -0.2650(2) -0.0771(2) 0.0269(15) Uani 1 1 d . . .
N29 N 0.5251(2) -0.3249(2) -0.0603(3) 0.0293(15) Uani 1 1 d . . .
N210 N 0.4964(2) -0.22596(19) -0.0943(2) 0.0222(13) Uani 1 1 d . . .
O29 O 0.44650(18) -0.29910(17) -0.0488(2) 0.0290(12) Uani 1 1 d . . .
O210 O 0.4147(2) -0.35860(18) -0.0656(2) 0.0384(15) Uani 1 1 d . . .
O211 O 0.45404(17) -0.21020(15) -0.01623(19) 0.0238(11) Uani 1 1 d . . .
O212 O 0.42651(17) -0.15485(15) -0.0518(2) 0.0261(12) Uani 1 1 d . . .
C233 C 0.6498(3) -0.2335(2) -0.0914(3) 0.0287(18) Uani 1 1 d . . .
H23C H 0.6697 -0.2542 -0.0749 0.034 Uiso 1 1 calc R . .
H23D H 0.6414 -0.2415 -0.1266 0.034 Uiso 1 1 calc R . .
C234 C 0.6080(3) -0.2317(2) -0.0662(3) 0.0260(17) Uani 1 1 d . . .
H23E H 0.6171 -0.2304 -0.0297 0.031 Uiso 1 1 calc R . .
H23F H 0.5921 -0.2067 -0.0765 0.031 Uiso 1 1 calc R . .
C235 C 0.5992(3) -0.3033(2) -0.0692(3) 0.0296(18) Uani 1 1 d . . .
H23G H 0.6187 -0.3032 -0.0367 0.035 Uiso 1 1 calc R . .
H23H H 0.6177 -0.3082 -0.0957 0.035 Uiso 1 1 calc R . .
C236 C 0.5650(3) -0.3362(3) -0.0696(3) 0.035(2) Uani 1 1 d . . .
C237 C 0.5755(3) -0.3756(3) -0.0768(4) 0.049(3) Uani 1 1 d . . .
H237 H 0.6048 -0.3830 -0.0808 0.059 Uiso 1 1 calc R . .
C238 C 0.5427(4) -0.4039(3) -0.0782(5) 0.066(4) Uani 1 1 d . . .
H238 H 0.5494 -0.4311 -0.0828 0.079 Uiso 1 1 calc R . .
C239 C 0.4997(3) -0.3925(3) -0.0727(4) 0.047(3) Uani 1 1 d . . .
H239 H 0.4764 -0.4115 -0.0746 0.056 Uiso 1 1 calc R . .
C240 C 0.4921(3) -0.3528(3) -0.0644(4) 0.039(2) Uani 1 1 d . . .
C241 C 0.4472(3) -0.3357(2) -0.0608(3) 0.0324(19) Uani 1 1 d . . .
C242 C 0.5537(3) -0.2627(2) -0.1291(3) 0.0268(17) Uani 1 1 d . . .
H24A H 0.5751 -0.2558 -0.1520 0.032 Uiso 1 1 calc R . .
H24B H 0.5409 -0.2890 -0.1390 0.032 Uiso 1 1 calc R . .
C243 C 0.5178(3) -0.2326(2) -0.1340(3) 0.0278(18) Uani 1 1 d . . .
C244 C 0.5061(3) -0.2128(3) -0.1793(3) 0.0313(19) Uani 1 1 d . . .
H244 H 0.5222 -0.2176 -0.2063 0.038 Uiso 1 1 calc R . .
C245 C 0.4717(3) -0.1866(3) -0.1848(3) 0.037(2) Uani 1 1 d . . .
H245 H 0.4626 -0.1742 -0.2160 0.045 Uiso 1 1 calc R . .
C246 C 0.4498(3) -0.1782(3) -0.1441(3) 0.0303(18) Uani 1 1 d . . .
H246 H 0.4259 -0.1599 -0.1468 0.036 Uiso 1 1 calc R . .
C247 C 0.4645(2) -0.1978(2) -0.0991(3) 0.0231(16) Uani 1 1 d . . .
C248 C 0.4467(2) -0.1870(2) -0.0525(3) 0.0237(17) Uani 1 1 d . . .

loop_
_atom_site_aniso_label
_atom_site_aniso_U_11
_atom_site_aniso_U_22
_atom_site_aniso_U_33
_atom_site_aniso_U_23
_atom_site_aniso_U_13
_atom_site_aniso_U_12
Tb1 0.01715(19) 0.0280(2) 0.0302(2) -0.00539(15) 0.00274(15) -0.00103(15)
Tb2 0.01525(19) 0.0297(2) 0.0216(2) -0.00571(15) 0.00309(14) -0.00205(14)
Tb3 0.0215(2) 0.0286(2) 0.0243(2) 0.00085(15) -0.00044(15) -0.00318(15)
Tb4 0.01740(19) 0.0280(2) 0.0195(2) 0.00155(14) 0.00402(14) -0.00075(14)
OWA 0.069(5) 0.050(4) 0.044(4) -0.008(3) 0.028(4) -0.011(4)
OWB 0.046(4) 0.111(7) 0.033(4) -0.033(4) -0.003(3) 0.031(4)
Cl1 0.0148(9) 0.0348(10) 0.0452(12) 0.0021(9) 0.0065(8) -0.0002(8)
OW1 0.066(5) 0.061(5) 0.034(4) -0.008(3) -0.010(3) 0.015(4)
OW2 0.048(4) 0.058(5) 0.075(5) 0.005(4) 0.020(4) 0.007(4)
OW3 0.061(5) 0.062(5) 0.031(4) -0.009(3) -0.013(3) 0.018(4)
OW4 0.031(3) 0.051(4) 0.034(3) 0.008(3) 0.001(3) -0.017(3)
OW5 0.122(11) 0.139(11) 0.135(11) 0.012(9) 0.001(9) -0.050(9)
OW6 0.177(16) 0.144(13) 0.225(18) -0.086(13) 0.013(14) -0.007(12)
OW7 0.152(12) 0.093(8) 0.150(12) 0.050(8) -0.041(10) -0.025(8)
OW8 0.031(5) 0.036(5) 0.39(2) 0.057(8) -0.042(8) -0.021(4)
OW9 0.110(11) 0.30(2) 0.190(16) -0.113(15) -0.069(11) 0.097(13)
OW10 0.139(11) 0.146(11) 0.061(6) -0.001(7) 0.024(7) 0.015(9)
OW11 0.26(2) 0.174(14) 0.122(11) 0.055(10) -0.012(12) -0.141(14)
OW12 0.031(4) 0.089(6) 0.090(6) -0.008(5) 0.012(4) -0.024(4)
OW13 0.153(14) 0.33(2) 0.092(9) -0.082(12) 0.060(9) -0.059(15)
OW14 0.095(9) 0.203(15) 0.135(11) 0.094(11) -0.014(8) -0.021(9)
OW15 0.118(10) 0.42(3) 0.080(8) 0.034(12) -0.031(7) -0.183(14)
OW16 0.39(3) 0.140(13) 0.224(18) -0.007(12) 0.25(2) 0.006(16)
OW17 0.238(19) 0.200(16) 0.186(15) 0.074(13) 0.122(14) 0.156(15)
OW18 0.35(3) 0.38(3) 0.20(2) -0.06(2) 0.07(2) -0.28(3)
OW19 0.27(2) 0.226(19) 0.120(13) 0.065(13) -0.009(14) -0.044(17)
OW20 0.114(11) 0.224(17) 0.111(10) 0.023(11) 0.013(8) 0.046(11)
OW21 0.19(2) 0.29(3) 0.35(3) -0.15(2) 0.04(2) -0.01(2)
OW22 0.40(4) 0.160(18) 0.32(3) -0.010(19) 0.07(3) 0.04(2)
OW23 0.39(4) 0.20(2) 0.38(3) 0.04(2) -0.08(3) -0.07(2)
OW24 0.27(2) 0.26(2) 0.135(14) 0.097(15) -0.010(14) -0.019(19)
OW25 0.47(5) 0.46(4) 0.41(4) 0.00(4) 0.03(4) 0.16(4)
OW26 0.27(3) 0.170(18) 0.42(3) -0.10(2) -0.02(2) -0.049(18)
OW27 0.41(4) 0.53(5) 0.41(4) -0.03(4) 0.12(3) -0.07(4)
OW28 0.24(2) 0.119(13) 0.25(2) 0.014(13) -0.049(18) 0.024(14)
OW29 0.239(18) 0.139(12) 0.30(2) -0.132(13) -0.218(17) 0.087(12)
N11 0.020(3) 0.037(4) 0.025(4) 0.004(3) 0.006(3) -0.009(3)
N12 0.018(3) 0.043(4) 0.037(4) 0.000(3) 0.003(3) 0.001(3)
N13 0.016(3) 0.030(4) 0.051(5) -0.011(3) 0.000(3) -0.005(3)
N14 0.017(3) 0.040(4) 0.033(4) -0.004(3) 0.010(3) -0.002(3)
O11 0.019(3) 0.026(3) 0.062(4) 0.000(3) 0.005(3) 0.002(2)
O12 0.016(3) 0.026(3) 0.046(4) -0.006(2) 0.001(2) 0.002(2)
O13 0.014(3) 0.032(3) 0.033(3) -0.001(2) 0.002(2) -0.002(2)
O14 0.008(3) 0.044(3) 0.040(3) -0.001(3) 0.000(2) 0.000(2)
C11 0.028(4) 0.036(5) 0.030(5) -0.002(4) 0.009(3) -0.003(4)
C12 0.016(4) 0.031(4) 0.036(5) -0.006(3) 0.010(3) -0.004(3)
C13 0.024(5) 0.036(5) 0.064(7) -0.001(4) 0.002(4) -0.003(4)
C14 0.017(4) 0.037(5) 0.058(6) -0.006(4) 0.000(4) -0.001(4)
C15 0.024(5) 0.049(6) 0.118(11) -0.001(6) 0.007(6) -0.004(5)
C16 0.022(5) 0.052(7) 0.140(13) 0.001(7) 0.004(6) 0.001(5)
C17 0.022(5) 0.036(5) 0.086(8) 0.003(5) 0.009(5) 0.002(4)
C18 0.018(4) 0.030(5) 0.058(6) -0.009(4) 0.005(4) -0.002(3)
C19 0.023(4) 0.035(5) 0.028(4) -0.010(3) 0.001(3) -0.004(3)
C110 0.019(4) 0.039(5) 0.043(5) -0.009(4) 0.011(4) -0.005(3)
C111 0.024(4) 0.040(5) 0.038(5) -0.009(4) 0.009(4) -0.008(4)
C112 0.047(6) 0.054(6) 0.043(6) 0.002(5) 0.024(5) -0.011(5)
C113 0.043(6) 0.077(8) 0.037(6) 0.006(5) 0.006(4) -0.014(5)
C114 0.031(5) 0.063(6) 0.034(5) 0.009(4) 0.000(4) -0.005(4)
C115 0.022(4) 0.031(4) 0.024(4) -0.005(3) 0.000(3) -0.002(3)
C116 0.019(4) 0.030(4) 0.036(5) -0.006(4) 0.005(3) -0.004(3)
N15 0.020(3) 0.030(3) 0.021(3) 0.004(3) 0.006(3) -0.005(3)
N16 0.022(3) 0.034(4) 0.029(4) 0.006(3) 0.004(3) -0.003(3)
N17 0.018(3) 0.025(3) 0.019(3) -0.001(3) 0.002(2) -0.001(3)
O15 0.027(3) 0.032(3) 0.022(3) 0.001(2) 0.004(2) -0.006(2)
O16 0.051(4) 0.041(4) 0.025(3) -0.001(3) -0.001(3) -0.016(3)
O17 0.021(3) 0.039(3) 0.022(3) 0.005(2) 0.005(2) -0.001(2)
O18 0.023(3) 0.058(4) 0.037(4) 0.013(3) 0.010(3) -0.002(3)
C117 0.017(4) 0.035(4) 0.026(4) 0.007(3) 0.003(3) -0.006(3)
C118 0.018(4) 0.029(4) 0.013(4) 0.001(3) 0.001(3) -0.006(3)
C119 0.025(4) 0.037(5) 0.029(5) 0.010(4) 0.007(3) -0.003(3)
C120 0.020(4) 0.050(5) 0.029(5) 0.004(4) 0.004(3) -0.004(4)
C121 0.027(5) 0.070(7) 0.035(5) 0.018(5) 0.008(4) -0.016(4)
C122 0.030(5) 0.075(7) 0.035(5) 0.009(5) -0.004(4) -0.026(5)
C123 0.029(5) 0.056(6) 0.039(5) 0.007(4) -0.004(4) -0.020(4)
C124 0.031(5) 0.036(5) 0.021(4) 0.004(3) -0.002(3) -0.006(4)
C125 0.035(5) 0.035(5) 0.025(5) -0.001(3) 0.004(4) -0.013(4)
C126 0.030(4) 0.032(4) 0.021(4) 0.006(3) 0.005(3) -0.001(3)
C127 0.026(4) 0.027(4) 0.024(4) 0.006(3) 0.000(3) -0.002(3)
C128 0.032(5) 0.029(4) 0.041(5) 0.011(4) 0.008(4) 0.004(4)
C129 0.035(5) 0.056(6) 0.039(6) 0.014(4) 0.004(4) 0.012(4)
C130 0.021(4) 0.048(5) 0.032(5) 0.005(4) 0.003(3) 0.004(4)
C131 0.022(4) 0.032(4) 0.023(4) 0.001(3) 0.005(3) 0.001(3)
C132 0.013(4) 0.039(4) 0.020(4) 0.004(3) 0.004(3) -0.002(3)
N18 0.024(4) 0.037(4) 0.029(4) 0.006(3) 0.000(3) -0.008(3)
N19 0.030(4) 0.042(4) 0.036(4) 0.009(3) -0.005(3) -0.005(3)
N110 0.017(3) 0.039(4) 0.025(4) 0.003(3) 0.000(3) -0.004(3)
O19 0.024(3) 0.053(4) 0.027(3) 0.003(3) -0.005(2) -0.004(3)
O110 0.028(4) 0.067(5) 0.043(4) 0.004(3) -0.006(3) 0.008(3)
O111 0.032(3) 0.038(3) 0.027(3) -0.006(3) 0.005(2) -0.009(3)
O112 0.024(3) 0.031(3) 0.035(3) -0.005(2) 0.008(2) -0.008(2)
C133 0.026(4) 0.028(4) 0.029(4) 0.002(3) 0.007(3) -0.006(3)
C134 0.023(4) 0.040(5) 0.030(5) 0.007(4) 0.004(3) -0.008(4)
C135 0.027(4) 0.037(5) 0.037(5) 0.010(4) -0.003(4) -0.009(4)
C136 0.034(5) 0.037(5) 0.043(5) 0.013(4) -0.002(4) -0.006(4)
C137 0.041(6) 0.048(6) 0.072(8) 0.028(5) 0.006(5) -0.003(5)
C138 0.060(8) 0.047(6) 0.079(9) 0.029(6) -0.001(6) 0.009(6)
C139 0.044(6) 0.056(7) 0.062(7) 0.023(5) -0.010(5) 0.009(5)
C140 0.039(5) 0.048(5) 0.030(5) 0.016(4) -0.006(4) 0.001(4)
C141 0.034(5) 0.052(6) 0.027(5) 0.006(4) -0.011(4) 0.002(4)
C142 0.031(5) 0.053(6) 0.025(5) 0.016(4) 0.005(4) -0.009(4)
C143 0.026(4) 0.048(5) 0.024(5) 0.014(4) -0.002(3) -0.002(4)
C144 0.037(5) 0.073(7) 0.019(5) 0.002(4) 0.003(4) -0.012(5)
C145 0.039(5) 0.072(7) 0.027(5) -0.008(5) 0.005(4) -0.022(5)
C146 0.034(5) 0.048(5) 0.034(5) -0.004(4) 0.002(4) -0.005(4)
C147 0.018(4) 0.034(4) 0.026(4) -0.002(3) -0.003(3) -0.005(3)
C148 0.013(4) 0.036(4) 0.031(5) -0.001(4) 0.002(3) 0.001(3)
N21 0.025(4) 0.036(4) 0.018(3) -0.002(3) 0.009(3) 0.005(3)
N22 0.026(4) 0.036(4) 0.023(4) -0.003(3) 0.004(3) -0.003(3)
N23 0.039(4) 0.022(3) 0.035(4) 0.000(3) 0.005(3) -0.004(3)
N24 0.019(3) 0.042(4) 0.029(4) -0.011(3) -0.001(3) -0.002(3)
O21 0.026(3) 0.025(3) 0.020(3) 0.003(2) 0.005(2) 0.004(2)
O22 0.034(3) 0.039(3) 0.034(3) 0.000(3) -0.009(3) 0.006(3)
O23 0.025(3) 0.042(3) 0.025(3) -0.001(2) 0.010(2) -0.006(2)
O24 0.032(4) 0.080(5) 0.033(4) -0.011(3) 0.014(3) -0.015(3)
C21 0.021(4) 0.034(4) 0.022(4) -0.005(3) 0.007(3) -0.001(3)
C22 0.026(4) 0.034(4) 0.026(4) -0.006(3) 0.003(3) 0.003(3)
C23 0.041(5) 0.038(5) 0.026(5) -0.006(4) 0.007(4) -0.010(4)
C24 0.059(7) 0.030(5) 0.041(6) -0.010(4) -0.004(5) -0.008(4)
C25 0.171(17) 0.040(7) 0.073(10) -0.017(6) -0.067(10) 0.018(8)
C26 0.31(3) 0.041(8) 0.100(13) -0.026(8) -0.111(17) 0.053(13)
C27 0.22(2) 0.032(6) 0.084(11) -0.012(6) -0.084(12) 0.018(9)
C28 0.062(7) 0.033(5) 0.038(6) -0.002(4) -0.014(5) 0.002(5)
C29 0.028(4) 0.035(5) 0.025(4) -0.006(3) 0.004(3) 0.002(4)
C210 0.031(5) 0.042(5) 0.025(5) -0.006(4) -0.001(4) -0.001(4)
C211 0.029(5) 0.057(6) 0.027(5) -0.011(4) 0.003(4) -0.004(4)
C212 0.031(6) 0.118(10) 0.032(6) -0.029(6) -0.005(4) 0.004(6)
C213 0.023(5) 0.153(13) 0.045(7) -0.032(7) 0.002(5) 0.007(7)
C214 0.028(5) 0.105(10) 0.050(7) -0.024(6) 0.013(5) -0.003(6)
C215 0.026(5) 0.057(6) 0.030(5) -0.015(4) 0.011(4) -0.006(4)
C216 0.033(5) 0.047(5) 0.029(5) -0.010(4) 0.015(4) -0.015(4)
N25 0.016(3) 0.028(3) 0.027(4) -0.005(3) 0.004(3) -0.004(3)
N26 0.023(3) 0.030(4) 0.031(4) -0.004(3) 0.014(3) 0.001(3)
N27 0.025(4) 0.034(4) 0.024(4) -0.003(3) 0.002(3) -0.004(3)
O25 0.020(3) 0.044(3) 0.039(4) 0.007(3) 0.010(3) 0.006(3)
O26 0.027(3) 0.041(3) 0.041(4) 0.005(3) 0.008(3) 0.003(3)
O27 0.024(3) 0.059(4) 0.027(3) -0.012(3) 0.007(2) -0.001(3)
O28 0.077(6) 0.126(8) 0.035(4) -0.032(5) 0.002(4) 0.040(6)
C217 0.022(4) 0.033(4) 0.018(4) -0.005(3) 0.007(3) 0.002(3)
C218 0.018(4) 0.036(4) 0.025(4) -0.009(3) 0.006(3) 0.006(3)
C219 0.015(4) 0.041(5) 0.033(5) -0.006(4) 0.007(3) -0.005(3)
C220 0.019(4) 0.036(4) 0.031(5) -0.001(3) 0.006(3) 0.001(3)
C221 0.023(4) 0.046(5) 0.043(5) -0.003(4) 0.014(4) 0.000(4)
C222 0.036(5) 0.053(6) 0.050(6) 0.013(5) 0.019(4) -0.007(5)
C223 0.040(5) 0.047(6) 0.044(6) 0.014(4) 0.011(4) 0.003(4)
C224 0.037(5) 0.037(5) 0.025(4) 0.001(4) 0.006(4) 0.000(4)
C225 0.032(5) 0.035(5) 0.036(5) -0.004(4) 0.005(4) 0.000(4)
C226 0.027(4) 0.032(4) 0.026(4) -0.004(3) 0.005(3) 0.005(3)
C227 0.021(4) 0.041(5) 0.024(4) -0.010(3) 0.001(3) 0.001(3)
C228 0.039(5) 0.055(6) 0.024(5) -0.007(4) -0.005(4) 0.007(4)
C229 0.041(6) 0.078(8) 0.032(5) -0.011(5) -0.015(4) 0.013(5)
C230 0.066(7) 0.072(7) 0.014(5) -0.008(4) -0.004(4) 0.015(6)
C231 0.038(5) 0.045(5) 0.021(4) -0.006(4) 0.006(4) 0.007(4)
C232 0.043(6) 0.070(7) 0.022(5) -0.010(4) 0.010(4) 0.006(5)
N28 0.018(3) 0.034(4) 0.026(4) -0.002(3) -0.003(3) 0.006(3)
N29 0.023(4) 0.029(4) 0.034(4) 0.001(3) -0.004(3) -0.001(3)
N210 0.020(3) 0.028(3) 0.019(3) -0.006(3) 0.002(3) -0.001(3)
O29 0.021(3) 0.035(3) 0.029(3) -0.001(2) -0.003(2) -0.006(2)
O210 0.030(3) 0.035(3) 0.048(4) 0.005(3) -0.005(3) -0.006(3)
O211 0.021(3) 0.029(3) 0.023(3) 0.004(2) 0.008(2) 0.000(2)
O212 0.020(3) 0.024(3) 0.035(3) 0.000(2) 0.008(2) 0.003(2)
C233 0.026(4) 0.033(4) 0.028(4) -0.002(3) 0.005(3) 0.005(3)
C234 0.020(4) 0.033(4) 0.024(4) -0.003(3) 0.000(3) 0.004(3)
C235 0.021(4) 0.037(5) 0.028(5) 0.001(3) -0.006(3) 0.005(3)
C236 0.028(5) 0.030(4) 0.046(5) -0.006(4) -0.001(4) 0.003(4)
C237 0.034(5) 0.036(5) 0.076(8) -0.013(5) 0.001(5) 0.007(4)
C238 0.050(7) 0.032(5) 0.114(11) -0.012(6) 0.001(7) 0.008(5)
C239 0.035(5) 0.026(5) 0.076(7) -0.003(4) -0.004(5) -0.004(4)
C240 0.034(5) 0.032(5) 0.046(6) 0.003(4) -0.011(4) 0.002(4)
C241 0.024(4) 0.030(5) 0.040(5) -0.001(4) -0.004(4) 0.000(4)
C242 0.026(4) 0.032(4) 0.021(4) -0.007(3) 0.000(3) 0.005(3)
C243 0.025(4) 0.032(4) 0.026(4) -0.005(3) -0.001(3) -0.002(3)
C244 0.026(4) 0.044(5) 0.025(4) -0.003(4) 0.005(3) 0.005(4)
C245 0.033(5) 0.057(6) 0.022(5) 0.002(4) 0.003(4) 0.011(4)
C246 0.026(4) 0.043(5) 0.021(4) -0.002(3) 0.001(3) 0.005(4)
C247 0.017(4) 0.030(4) 0.023(4) -0.001(3) 0.006(3) -0.003(3)
C248 0.019(4) 0.024(4) 0.028(4) -0.002(3) 0.005(3) -0.006(3)

loop_
_atom_type_symbol
_atom_type_description
_atom_type_scat_dispersion_real
_atom_type_scat_dispersion_imag
_atom_type_scat_source
C C 0.0033 0.0016 'International Tables Vol C Tables 4.2.6.8 and 6.1.1.4'
H H 0.0000 0.0000 'International Tables Vol C Tables 4.2.6.8 and 6.1.1.4'
N N 0.0061 0.0033 'International Tables Vol C Tables 4.2.6.8 and 6.1.1.4'
O O 0.0106 0.0060 'International Tables Vol C Tables 4.2.6.8 and 6.1.1.4'
Tb Tb -0.1723 4.1537 'International Tables Vol C Tables 4.2.6.8 and 6.1.1.4'
Cl Cl 0.1484 0.1585 'International Tables Vol C Tables 4.2.6.8 and 6.1.1.4'

loop_
_geom_angle_atom_site_label_1
_geom_angle_atom_site_label_2
_geom_angle_atom_site_label_3
_geom_angle
_geom_angle_site_symmetry_1
_geom_angle_site_symmetry_3
_geom_angle_publ_flag
O22 Tb1 O212 82.7(2) 2_654 . ?
O22 Tb1 O11 109.9(2) 2_654 . ?
O212 Tb1 O11 151.64(19) . . ?
O22 Tb1 O13 146.9(2) 2_654 . ?
O212 Tb1 O13 78.44(19) . . ?
O11 Tb1 O13 77.85(19) . . ?
O22 Tb1 OWA 77.8(2) 2_654 . ?
O212 Tb1 OWA 83.8(2) . . ?
O11 Tb1 OWA 74.7(2) . . ?
O13 Tb1 OWA 73.4(2) . . ?
O22 Tb1 N14 137.1(2) 2_654 . ?
O212 Tb1 N14 80.3(2) . . ?
O11 Tb1 N14 103.6(2) . . ?
O13 Tb1 N14 65.6(2) . . ?
OWA Tb1 N14 138.1(2) . . ?
O22 Tb1 N13 76.6(2) 2_654 . ?
O212 Tb1 N13 143.9(2) . . ?
O11 Tb1 N13 64.4(2) . . ?
O13 Tb1 N13 132.3(2) . . ?
OWA Tb1 N13 119.4(3) . . ?
N14 Tb1 N13 95.1(2) . . ?
O22 Tb1 N12 76.6(2) 2_654 . ?
O212 Tb1 N12 85.0(2) . . ?
O11 Tb1 N12 122.1(2) . . ?
O13 Tb1 N12 127.8(2) . . ?
OWA Tb1 N12 153.1(2) . . ?
N14 Tb1 N12 62.9(2) . . ?
N13 Tb1 N12 61.7(2) . . ?
O112 Tb2 O25 140.7(2) . . ?
O112 Tb2 O14 76.1(2) . . ?
O25 Tb2 O14 72.8(2) . . ?
O112 Tb2 O27 96.0(2) . . ?
O25 Tb2 O27 93.9(2) . . ?
O14 Tb2 O27 67.6(2) . . ?
O112 Tb2 OWB 74.8(3) . . ?
O25 Tb2 OWB 75.1(3) . . ?
O14 Tb2 OWB 76.7(2) . . ?
O27 Tb2 OWB 144.3(2) . . ?
O112 Tb2 O12 138.92(19) . 5_655 ?
O25 Tb2 O12 80.1(2) . 5_655 ?
O14 Tb2 O12 127.31(19) . 5_655 ?
O27 Tb2 O12 70.3(2) . 5_655 ?
OWB Tb2 O12 137.6(3) . 5_655 ?
O112 Tb2 N26 128.3(2) . . ?
O25 Tb2 N26 65.0(2) . . ?
O14 Tb2 N26 133.4(2) . . ?
O27 Tb2 N26 132.0(2) . . ?
OWB Tb2 N26 74.4(3) . . ?
O12 Tb2 N26 64.0(2) 5_655 . ?
O112 Tb2 N27 73.0(2) . . ?
O25 Tb2 N27 144.1(2) . . ?
O14 Tb2 N27 118.6(2) . . ?
O27 Tb2 N27 64.6(2) . . ?
OWB Tb2 N27 138.9(3) . . ?
O12 Tb2 N27 66.1(2) 5_655 . ?
N26 Tb2 N27 107.2(2) . . ?
O112 Tb2 N25 73.48(19) . . ?
O25 Tb2 N25 126.41(19) . . ?
O14 Tb2 N25 146.77(19) . . ?
O27 Tb2 N25 128.5(2) . . ?
OWB Tb2 N25 82.7(2) . . ?
O12 Tb2 N25 85.20(18) 5_655 . ?
N26 Tb2 N25 62.3(2) . . ?
N27 Tb2 N25 64.2(2) . . ?
O29 Tb3 O211 82.77(19) . . ?
O29 Tb3 O19 129.5(2) . . ?
O211 Tb3 O19 145.8(2) . . ?
O29 Tb3 O111 151.7(2) . . ?
O211 Tb3 O111 74.61(19) . . ?
O19 Tb3 O111 77.0(2) . . ?
O29 Tb3 N210 80.91(19) . . ?
O211 Tb3 N210 64.90(18) . . ?
O19 Tb3 N210 124.2(2) . . ?
O111 Tb3 N210 74.22(19) . . ?
O29 Tb3 N19 75.6(2) . . ?
O211 Tb3 N19 127.3(2) . . ?
O19 Tb3 N19 63.2(2) . . ?
O111 Tb3 N19 132.0(2) . . ?
N210 Tb3 N19 151.0(2) . . ?
O29 Tb3 N29 62.9(2) . . ?
O211 Tb3 N29 137.45(19) . . ?
O19 Tb3 N29 75.8(2) . . ?
O111 Tb3 N29 126.4(2) . . ?
N210 Tb3 N29 84.5(2) . . ?
N19 Tb3 N29 69.8(2) . . ?
O29 Tb3 N110 124.3(2) . . ?
O211 Tb3 N110 71.35(19) . . ?
O19 Tb3 N110 79.2(2) . . ?
O111 Tb3 N110 64.0(2) . . ?
N210 Tb3 N110 125.6(2) . . ?
N19 Tb3 N110 82.3(2) . . ?
N29 Tb3 N110 148.7(2) . . ?
O29 Tb3 N18 65.95(19) . . ?
O211 Tb3 N18 71.14(18) . . ?
O19 Tb3 N18 108.36(19) . . ?
O111 Tb3 N18 120.20(19) . . ?
N210 Tb3 N18 127.40(19) . . ?
N19 Tb3 N18 56.2(2) . . ?
N29 Tb3 N18 111.9(2) . . ?
N110 Tb3 N18 59.29(19) . . ?
O29 Tb3 N28 105.80(19) . . ?
O211 Tb3 N28 119.48(17) . . ?
O19 Tb3 N28 67.99(19) . . ?
O111 Tb3 N28 72.22(19) . . ?
N210 Tb3 N28 58.11(18) . . ?
N19 Tb3 N28 112.6(2) . . ?
N29 Tb3 N28 55.0(2) . . ?
N110 Tb3 N28 129.88(18) . . ?
N18 Tb3 N28 166.64(19) . . ?
O17 Tb4 O23 147.2(2) . 2_654 ?
O17 Tb4 O21 78.60(18) . 2_654 ?
O23 Tb4 O21 74.75(19) 2_654 2_654 ?
O17 Tb4 O15 79.58(19) . . ?
O23 Tb4 O15 131.34(19) 2_654 . ?
O21 Tb4 O15 151.36(18) 2_654 . ?
O17 Tb4 N17 64.92(19) . . ?
O23 Tb4 N17 122.60(19) 2_654 . ?
O21 Tb4 N17 72.35(18) 2_654 . ?
O15 Tb4 N17 81.70(19) . . ?
O17 Tb4 N24 125.2(2) . 2_654 ?
O23 Tb4 N24 63.7(2) 2_654 2_654 ?
O21 Tb4 N24 130.2(2) 2_654 2_654 ?
O15 Tb4 N24 78.0(2) . 2_654 ?
N17 Tb4 N24 154.5(2) . 2_654 ?
O17 Tb4 N23 71.9(2) . 2_654 ?
O23 Tb4 N23 79.4(2) 2_654 2_654 ?
O21 Tb4 N23 64.2(2) 2_654 2_654 ?
O15 Tb4 N23 125.0(2) . 2_654 ?
N17 Tb4 N23 123.1(2) . 2_654 ?
N24 Tb4 N23 81.6(2) 2_654 2_654 ?
O17 Tb4 N16 135.5(2) . . ?
O23 Tb4 N16 76.9(2) 2_654 . ?
O21 Tb4 N16 127.22(19) 2_654 . ?
O15 Tb4 N16 61.6(2) . . ?
N17 Tb4 N16 87.4(2) . . ?
N24 Tb4 N16 69.5(2) 2_654 . ?
N23 Tb4 N16 148.5(2) 2_654 . ?
O17 Tb4 N15 122.42(18) . . ?
O23 Tb4 N15 66.34(19) 2_654 . ?
O21 Tb4 N15 72.09(17) 2_654 . ?
O15 Tb4 N15 105.06(18) . . ?
N17 Tb4 N15 59.41(18) . . ?
N24 Tb4 N15 111.52(19) 2_654 . ?
N23 Tb4 N15 130.0(2) 2_654 . ?
N16 Tb4 N15 55.88(19) . . ?
O17 Tb4 N22 69.67(18) . 2_654 ?
O23 Tb4 N22 108.50(19) 2_654 2_654 ?
O21 Tb4 N22 120.65(18) 2_654 2_654 ?
O15 Tb4 N22 67.45(18) . 2_654 ?
N17 Tb4 N22 128.64(18) . 2_654 ?
N24 Tb4 N22 55.58(19) 2_654 2_654 ?
N23 Tb4 N22 58.8(2) 2_654 2_654 ?
N16 Tb4 N22 110.2(2) . 2_654 ?
N15 Tb4 N22 165.47(18) . 2_654 ?
C117 N11 C133 113.5(6) . . ?
C117 N11 C11 113.9(7) . . ?
C133 N11 C11 114.0(6) . . ?
C12 N12 C110 113.1(7) . . ?
C12 N12 C13 112.4(7) . . ?
C110 N12 C13 108.8(7) . . ?
C12 N12 Tb1 103.2(4) . . ?
C110 N12 Tb1 110.5(5) . . ?
C13 N12 Tb1 108.7(5) . . ?
C18 N13 C14 118.2(7) . . ?
C18 N13 Tb1 119.0(5) . . ?
C14 N13 Tb1 122.4(6) . . ?
C115 N14 C111 118.5(8) . . ?
C115 N14 Tb1 116.6(5) . . ?
C111 N14 Tb1 124.8(6) . . ?
C19 O11 Tb1 127.8(5) . . ?
C19 O12 Tb2 133.9(5) . 5_655 ?
C116 O13 Tb1 122.8(5) . . ?
C116 O14 Tb2 157.8(6) . . ?
N11 C11 C12 114.4(6) . . ?
N11 C11 H11A 108.7 . . ?
C12 C11 H11A 108.7 . . ?
N11 C11 H11B 108.7 . . ?
C12 C11 H11B 108.7 . . ?
H11A C11 H11B 107.6 . . ?
N12 C12 C11 115.8(6) . . ?
N12 C12 H12A 108.3 . . ?
C11 C12 H12A 108.3 . . ?
N12 C12 H12B 108.3 . . ?
C11 C12 H12B 108.3 . . ?
H12A C12 H12B 107.4 . . ?
C14 C13 N12 110.4(7) . . ?
C14 C13 H13A 109.6 . . ?
N12 C13 H13A 109.6 . . ?
C14 C13 H13B 109.6 . . ?
N12 C13 H13B 109.6 . . ?
H13A C13 H13B 108.1 . . ?
N13 C14 C15 121.6(9) . . ?
N13 C14 C13 115.6(8) . . ?
C15 C14 C13 122.9(9) . . ?
C16 C15 C14 118.7(10) . . ?
C16 C15 H15 120.6 . . ?
C14 C15 H15 120.6 . . ?
C15 C16 C17 120.3(10) . . ?
C15 C16 H16 119.8 . . ?
C17 C16 H16 119.8 . . ?
C18 C17 C16 117.3(9) . . ?
C18 C17 H17 121.3 . . ?
C16 C17 H17 121.3 . . ?
N13 C18 C17 123.9(8) . . ?
N13 C18 C19 113.3(7) . . ?
C17 C18 C19 122.8(8) . . ?
O12 C19 O11 126.8(8) . . ?
O12 C19 C18 118.4(7) . . ?
O11 C19 C18 114.8(7) . . ?
N12 C110 C111 110.4(7) . . ?
N12 C110 H11C 109.6 . . ?
C111 C110 H11C 109.6 . . ?
N12 C110 H11D 109.6 . . ?
C111 C110 H11D 109.6 . . ?
H11C C110 H11D 108.1 . . ?
N14 C111 C112 122.9(8) . . ?
N14 C111 C110 115.1(8) . . ?
C112 C111 C110 122.0(8) . . ?
C111 C112 C113 118.0(9) . . ?
C111 C112 H112 121.0 . . ?
C113 C112 H112 121.0 . . ?
C114 C113 C112 120.0(10) . . ?
C114 C113 H113 120.0 . . ?
C112 C113 H113 120.0 . . ?
C113 C114 C115 118.0(9) . . ?
C113 C114 H114 121.0 . . ?
C115 C114 H114 121.0 . . ?
N14 C115 C114 122.6(8) . . ?
N14 C115 C116 115.6(7) . . ?
C114 C115 C116 121.7(7) . . ?
O14 C116 O13 125.9(8) . . ?
O14 C116 C115 118.0(8) . . ?
O13 C116 C115 116.1(7) . . ?
C126 N15 C119 110.2(6) . . ?
C126 N15 C118 111.1(6) . . ?
C119 N15 C118 111.0(6) . . ?
C126 N15 Tb4 104.7(4) . . ?
C119 N15 Tb4 107.7(4) . . ?
C118 N15 Tb4 111.9(4) . . ?
C124 N16 C120 117.6(7) . . ?
C124 N16 Tb4 113.8(5) . . ?
C120 N16 Tb4 125.8(5) . . ?
C127 N17 C131 116.9(7) . . ?
C127 N17 Tb4 127.7(5) . . ?
C131 N17 Tb4 115.0(5) . . ?
C125 O15 Tb4 125.3(5) . . ?
C132 O17 Tb4 127.9(5) . . ?
N11 C117 C118 118.5(6) . . ?
N11 C117 H11E 107.7 . . ?
C118 C117 H11E 107.7 . . ?
N11 C117 H11F 107.7 . . ?
C118 C117 H11F 107.7 . . ?
H11E C117 H11F 107.1 . . ?
N15 C118 C117 115.1(6) . . ?
N15 C118 H11G 108.5 . . ?
C117 C118 H11G 108.5 . . ?
N15 C118 H11H 108.5 . . ?
C117 C118 H11H 108.5 . . ?
H11G C118 H11H 107.5 . . ?
N15 C119 C120 111.5(7) . . ?
N15 C119 H11I 109.3 . . ?
C120 C119 H11I 109.3 . . ?
N15 C119 H11J 109.3 . . ?
C120 C119 H11J 109.3 . . ?
H11I C119 H11J 108.0 . . ?
N16 C120 C121 122.1(8) . . ?
N16 C120 C119 115.6(7) . . ?
C121 C120 C119 122.3(8) . . ?
C120 C121 C122 119.6(8) . . ?
C120 C121 H121 120.2 . . ?
C122 C121 H121 120.2 . . ?
C121 C122 C123 118.9(8) . . ?
C121 C122 H122 120.6 . . ?
C123 C122 H122 120.6 . . ?
C124 C123 C122 118.2(8) . . ?
C124 C123 H123 120.9 . . ?
C122 C123 H123 120.9 . . ?
N16 C124 C123 123.4(8) . . ?
N16 C124 C125 113.9(7) . . ?
C123 C124 C125 122.5(8) . . ?
O16 C125 O15 125.9(8) . . ?
O16 C125 C124 119.8(7) . . ?
O15 C125 C124 114.2(7) . . ?
N15 C126 C127 111.4(6) . . ?
N15 C126 H12C 109.3 . . ?
C127 C126 H12C 109.3 . . ?
N15 C126 H12D 109.3 . . ?
C127 C126 H12D 109.3 . . ?
H12C C126 H12D 108.0 . . ?
N17 C127 C128 123.6(8) . . ?
N17 C127 C126 115.8(7) . . ?
C128 C127 C126 120.5(7) . . ?
C127 C128 C129 118.6(8) . . ?
C127 C128 H128 120.7 . . ?
C129 C128 H128 120.7 . . ?
C130 C129 C128 119.2(9) . . ?
C130 C129 H129 120.4 . . ?
C128 C129 H129 120.4 . . ?
C129 C130 C131 118.3(8) . . ?
C129 C130 H130 120.9 . . ?
C131 C130 H130 120.9 . . ?
N17 C131 C130 123.3(7) . . ?
N17 C131 C132 115.7(7) . . ?
C130 C131 C132 120.9(7) . . ?
O18 C132 O17 126.1(7) . . ?
O18 C132 C131 118.0(7) . . ?
O17 C132 C131 115.9(6) . . ?
C142 N18 C135 105.9(6) . . ?
C142 N18 C134 107.5(7) . . ?
C135 N18 C134 110.9(6) . . ?
C142 N18 Tb3 107.2(5) . . ?
C135 N18 Tb3 106.4(5) . . ?
C134 N18 Tb3 118.2(5) . . ?
C140 N19 C136 116.9(8) . . ?
C140 N19 Tb3 113.5(6) . . ?
C136 N19 Tb3 127.4(6) . . ?
C143 N110 C147 117.0(7) . . ?
C143 N110 Tb3 127.7(6) . . ?
C147 N110 Tb3 115.2(5) . . ?
C141 O19 Tb3 124.2(5) . . ?
C148 O111 Tb3 126.9(5) . . ?
C148 O112 Tb2 153.5(5) . . ?
N11 C133 C134 110.1(7) . . ?
N11 C133 H13C 109.6 . . ?
C134 C133 H13C 109.6 . . ?
N11 C133 H13D 109.6 . . ?
C134 C133 H13D 109.6 . . ?
H13C C133 H13D 108.2 . . ?
N18 C134 C133 116.1(7) . . ?
N18 C134 H13E 108.3 . . ?
C133 C134 H13E 108.3 . . ?
N18 C134 H13F 108.3 . . ?
C133 C134 H13F 108.3 . . ?
H13E C134 H13F 107.4 . . ?
N18 C135 C136 111.3(7) . . ?
N18 C135 H13G 109.4 . . ?
C136 C135 H13G 109.4 . . ?
N18 C135 H13H 109.4 . . ?
C136 C135 H13H 109.4 . . ?
H13G C135 H13H 108.0 . . ?
N19 C136 C137 122.2(9) . . ?
N19 C136 C135 116.1(8) . . ?
C137 C136 C135 121.6(8) . . ?
C138 C137 C136 118.8(10) . . ?
C138 C137 H137 120.6 . . ?
C136 C137 H137 120.6 . . ?
C137 C138 C139 120.5(10) . . ?
C137 C138 H138 119.8 . . ?
C139 C138 H138 119.8 . . ?
C138 C139 C140 117.2(10) . . ?
C138 C139 H139 121.4 . . ?
C140 C139 H139 121.4 . . ?
N19 C140 C139 124.1(9) . . ?
N19 C140 C141 114.9(8) . . ?
C139 C140 C141 120.9(9) . . ?
O110 C141 O19 125.1(9) . . ?
O110 C141 C140 120.3(9) . . ?
O19 C141 C140 114.5(8) . . ?
N18 C142 C143 113.8(7) . . ?
N18 C142 H14A 108.8 . . ?
C143 C142 H14A 108.8 . . ?
N18 C142 H14B 108.8 . . ?
C143 C142 H14B 108.8 . . ?
H14A C142 H14B 107.7 . . ?
N110 C143 C144 122.7(8) . . ?
N110 C143 C142 117.6(8) . . ?
C144 C143 C142 119.6(8) . . ?
C145 C144 C143 120.0(8) . . ?
C145 C144 H144 120.0 . . ?
C143 C144 H144 120.0 . . ?
C144 C145 C146 117.5(9) . . ?
C144 C145 H145 121.2 . . ?
C146 C145 H145 121.2 . . ?
C147 C146 C145 119.4(9) . . ?
C147 C146 H146 120.3 . . ?
C145 C146 H146 120.3 . . ?
N110 C147 C146 123.1(8) . . ?
N110 C147 C148 116.2(7) . . ?
C146 C147 C148 120.7(7) . . ?
O112 C148 O111 125.4(8) . . ?
O112 C148 C147 117.0(7) . . ?
O111 C148 C147 117.6(7) . . ?
C21 N21 C233 108.7(6) . . ?
C21 N21 C217 112.2(6) . . ?
C233 N21 C217 112.7(6) . . ?
C21 N21 H21 103(7) . . ?
C233 N21 H21 109(7) . . ?
C217 N21 H21 111(7) . . ?
C210 N22 C23 109.3(7) . . ?
C210 N22 C22 110.3(6) . . ?
C23 N22 C22 107.8(6) . . ?
C210 N22 Tb4 106.0(5) . 2_654 ?
C23 N22 Tb4 104.8(4) . 2_654 ?
C22 N22 Tb4 118.4(5) . 2_654 ?
C24 N23 C28 116.5(8) . . ?
C24 N23 Tb4 128.6(6) . 2_654 ?
C28 N23 Tb4 114.3(5) . 2_654 ?
C215 N24 C211 117.7(7) . . ?
C215 N24 Tb4 113.3(5) . 2_654 ?
C211 N24 Tb4 125.8(6) . 2_654 ?
C29 O21 Tb4 126.7(5) . 2_654 ?
C29 O22 Tb1 173.9(6) . 2_654 ?
C216 O23 Tb4 125.3(5) . 2_654 ?
N21 C21 C22 109.8(6) . . ?
N21 C21 H21A 109.7 . . ?
C22 C21 H21A 109.7 . . ?
N21 C21 H21B 109.7 . . ?
C22 C21 H21B 109.7 . . ?
H21A C21 H21B 108.2 . . ?
N22 C22 C21 113.2(6) . . ?
N22 C22 H22A 108.9 . . ?
C21 C22 H22A 108.9 . . ?
N22 C22 H22B 108.9 . . ?
C21 C22 H22B 108.9 . . ?
H22A C22 H22B 107.7 . . ?
N22 C23 C24 113.5(7) . . ?
N22 C23 H23A 108.9 . . ?
C24 C23 H23A 108.9 . . ?
N22 C23 H23B 108.9 . . ?
C24 C23 H23B 108.9 . . ?
H23A C23 H23B 107.7 . . ?
N23 C24 C25 123.6(10) . . ?
N23 C24 C23 116.4(8) . . ?
C25 C24 C23 119.9(9) . . ?
C26 C25 C24 119.3(11) . . ?
C26 C25 H25 120.4 . . ?
C24 C25 H25 120.4 . . ?
C25 C26 C27 118.9(13) . . ?
C25 C26 H26 120.6 . . ?
C27 C26 H26 120.6 . . ?
C28 C27 C26 118.3(12) . . ?
C28 C27 H27 120.9 . . ?
C26 C27 H27 120.9 . . ?
N23 C28 C27 123.0(9) . . ?
N23 C28 C29 115.2(8) . . ?
C27 C28 C29 121.7(9) . . ?
O21 C29 O22 124.1(7) . . ?
O21 C29 C28 118.4(7) . . ?
O22 C29 C28 117.4(8) . . ?
N22 C210 C211 109.7(7) . . ?
N22 C210 H21C 109.7 . . ?
C211 C210 H21C 109.7 . . ?
N22 C210 H21D 109.7 . . ?
C211 C210 H21D 109.7 . . ?
H21C C210 H21D 108.2 . . ?
N24 C211 C212 121.1(8) . . ?
N24 C211 C210 117.1(7) . . ?
C212 C211 C210 121.7(8) . . ?
C211 C212 C213 119.7(10) . . ?
C211 C212 H212 120.1 . . ?
C213 C212 H212 120.1 . . ?
C214 C213 C212 119.0(10) . . ?
C214 C213 H213 120.5 . . ?
C212 C213 H213 120.5 . . ?
C213 C214 C215 118.8(10) . . ?
C213 C214 H214 120.6 . . ?
C215 C214 H214 120.6 . . ?
N24 C215 C214 123.0(9) . . ?
N24 C215 C216 113.9(7) . . ?
C214 C215 C216 123.1(8) . . ?
O24 C216 O23 125.4(8) . . ?
O24 C216 C215 118.3(8) . . ?
O23 C216 C215 116.3(7) . . ?
C218 N25 C219 111.4(6) . . ?
C218 N25 C226 111.1(6) . . ?
C219 N25 C226 110.1(6) . . ?
C218 N25 Tb2 105.4(4) . . ?
C219 N25 Tb2 109.3(5) . . ?
C226 N25 Tb2 109.5(4) . . ?
C224 N26 C220 117.8(7) . . ?
C224 N26 Tb2 118.4(5) . . ?
C220 N26 Tb2 123.4(5) . . ?
C227 N27 C231 119.1(7) . . ?
C227 N27 Tb2 122.6(5) . . ?
C231 N27 Tb2 116.8(6) . . ?
C225 O25 Tb2 124.6(5) . . ?
C232 O27 Tb2 123.9(6) . . ?
N21 C217 C218 110.0(6) . . ?
N21 C217 H21E 109.7 . . ?
C218 C217 H21E 109.7 . . ?
N21 C217 H21F 109.7 . . ?
C218 C217 H21F 109.7 . . ?
H21E C217 H21F 108.2 . . ?
N25 C218 C217 115.1(6) . . ?
N25 C218 H21G 108.5 . . ?
C217 C218 H21G 108.5 . . ?
N25 C218 H21H 108.5 . . ?
C217 C218 H21H 108.5 . . ?
H21G C218 H21H 107.5 . . ?
N25 C219 C220 111.6(7) . . ?
N25 C219 H21I 109.3 . . ?
C220 C219 H21I 109.3 . . ?
N25 C219 H21J 109.3 . . ?
C220 C219 H21J 109.3 . . ?
H21I C219 H21J 108.0 . . ?
N26 C220 C221 121.9(8) . . ?
N26 C220 C219 115.5(7) . . ?
C221 C220 C219 122.4(7) . . ?
C222 C221 C220 118.5(8) . . ?
C222 C221 H221 120.8 . . ?
C220 C221 H221 120.8 . . ?
C221 C222 C223 120.2(8) . . ?
C221 C222 H222 119.9 . . ?
C223 C222 H222 119.9 . . ?
C224 C223 C222 118.1(9) . . ?
C224 C223 H223 120.9 . . ?
C222 C223 H223 120.9 . . ?
N26 C224 C223 123.6(8) . . ?
N26 C224 C225 113.4(7) . . ?
C223 C224 C225 123.0(8) . . ?
O26 C225 O25 124.4(8) . . ?
O26 C225 C224 118.6(8) . . ?
O25 C225 C224 117.0(8) . . ?
N25 C226 C227 111.5(7) . . ?
N25 C226 H22C 109.3 . . ?
C227 C226 H22C 109.3 . . ?
N25 C226 H22D 109.3 . . ?
C227 C226 H22D 109.3 . . ?
H22C C226 H22D 108.0 . . ?
N27 C227 C228 122.3(7) . . ?
N27 C227 C226 115.8(7) . . ?
C228 C227 C226 121.9(8) . . ?
C229 C228 C227 118.0(9) . . ?
C229 C228 H228 121.0 . . ?
C227 C228 H228 121.0 . . ?
C228 C229 C230 120.5(9) . . ?
C228 C229 H229 119.8 . . ?
C230 C229 H229 119.8 . . ?
C229 C230 C231 117.3(8) . . ?
C229 C230 H230 121.3 . . ?
C231 C230 H230 121.3 . . ?
N27 C231 C230 122.7(8) . . ?
N27 C231 C232 115.0(8) . . ?
C230 C231 C232 122.3(8) . . ?
O27 C232 O28 124.6(9) . . ?
O27 C232 C231 117.1(8) . . ?
O28 C232 C231 118.2(9) . . ?
C235 N28 C234 112.4(6) . . ?
C235 N28 C242 109.8(6) . . ?
C234 N28 C242 111.2(6) . . ?
C235 N28 Tb3 106.4(5) . . ?
C234 N28 Tb3 110.1(4) . . ?
C242 N28 Tb3 106.7(4) . . ?
C236 N29 C240 117.9(7) . . ?
C236 N29 Tb3 126.9(5) . . ?
C240 N29 Tb3 112.2(6) . . ?
C247 N210 C243 117.4(7) . . ?
C247 N210 Tb3 114.1(5) . . ?
C243 N210 Tb3 128.4(5) . . ?
C241 O29 Tb3 125.8(5) . . ?
C248 O211 Tb3 125.4(5) . . ?
C248 O212 Tb1 174.7(5) . . ?
N21 C233 C234 113.0(6) . . ?
N21 C233 H23C 109.0 . . ?
C234 C233 H23C 109.0 . . ?
N21 C233 H23D 109.0 . . ?
C234 C233 H23D 109.0 . . ?
H23C C233 H23D 107.8 . . ?
N28 C234 C233 115.3(6) . . ?
N28 C234 H23E 108.5 . . ?
C233 C234 H23E 108.5 . . ?
N28 C234 H23F 108.5 . . ?
C233 C234 H23F 108.5 . . ?
H23E C234 H23F 107.5 . . ?
N28 C235 C236 110.2(7) . . ?
N28 C235 H23G 109.6 . . ?
C236 C235 H23G 109.6 . . ?
N28 C235 H23H 109.6 . . ?
C236 C235 H23H 109.6 . . ?
H23G C235 H23H 108.1 . . ?
N29 C236 C237 122.4(9) . . ?
N29 C236 C235 115.7(7) . . ?
C237 C236 C235 121.8(8) . . ?
C238 C237 C236 119.0(10) . . ?
C238 C237 H237 120.5 . . ?
C236 C237 H237 120.5 . . ?
C237 C238 C239 119.9(9) . . ?
C237 C238 H238 120.1 . . ?
C239 C238 H238 120.1 . . ?
C240 C239 C238 117.7(9) . . ?
C240 C239 H239 121.1 . . ?
C238 C239 H239 121.1 . . ?
N29 C240 C239 122.6(9) . . ?
N29 C240 C241 113.4(7) . . ?
C239 C240 C241 124.0(8) . . ?
O210 C241 O29 125.5(8) . . ?
O210 C241 C240 118.3(8) . . ?
O29 C241 C240 115.9(7) . . ?
C243 C242 N28 111.9(6) . . ?
C243 C242 H24A 109.2 . . ?
N28 C242 H24A 109.2 . . ?
C243 C242 H24B 109.2 . . ?
N28 C242 H24B 109.2 . . ?
H24A C242 H24B 107.9 . . ?
N210 C243 C244 121.8(7) . . ?
N210 C243 C242 118.3(7) . . ?
C244 C243 C242 119.8(7) . . ?
C245 C244 C243 120.0(8) . . ?
C245 C244 H244 120.0 . . ?
C243 C244 H244 120.0 . . ?
C244 C245 C246 119.5(8) . . ?
C244 C245 H245 120.3 . . ?
C246 C245 H245 120.3 . . ?
C245 C246 C247 117.5(8) . . ?
C245 C246 H246 121.2 . . ?
C247 C246 H246 121.2 . . ?
N210 C247 C246 123.4(7) . . ?
N210 C247 C248 115.7(7) . . ?
C246 C247 C248 120.9(7) . . ?
O212 C248 O211 124.3(7) . . ?
O212 C248 C247 117.7(7) . . ?
O211 C248 C247 118.0(7) . . ?

loop_
_geom_bond_atom_site_label_1
_geom_bond_atom_site_label_2
_geom_bond_distance
_geom_bond_site_symmetry_2
_geom_bond_publ_flag
Tb1 O22 2.270(6) 2_654 ?
Tb1 O212 2.287(5) . ?
Tb1 O11 2.335(6) . ?
Tb1 O13 2.366(5) . ?
Tb1 OWA 2.412(7) . ?
Tb1 N14 2.515(7) . ?
Tb1 N13 2.544(7) . ?
Tb1 N12 2.677(7) . ?
Tb2 O112 2.351(5) . ?
Tb2 O25 2.377(6) . ?
Tb2 O14 2.378(5) . ?
Tb2 O27 2.399(6) . ?
Tb2 OWB 2.408(7) . ?
Tb2 O12 2.475(5) 5_655 ?
Tb2 N26 2.540(6) . ?
Tb2 N27 2.540(7) . ?
Tb2 N25 2.705(6) . ?
Tb3 O29 2.348(5) . ?
Tb3 O211 2.370(5) . ?
Tb3 O19 2.370(6) . ?
Tb3 O111 2.406(6) . ?
Tb3 N210 2.619(6) . ?
Tb3 N19 2.625(7) . ?
Tb3 N29 2.635(7) . ?
Tb3 N110 2.651(7) . ?
Tb3 N18 3.036(7) . ?
Tb3 N28 3.053(7) . ?
Tb4 O17 2.329(5) . ?
Tb4 O23 2.364(5) 2_654 ?
Tb4 O21 2.376(5) 2_654 ?
Tb4 O15 2.381(5) . ?
Tb4 N17 2.598(6) . ?
Tb4 N24 2.614(7) 2_654 ?
Tb4 N23 2.649(7) 2_654 ?
Tb4 N16 2.650(7) . ?
Tb4 N15 3.004(6) . ?
Tb4 N22 3.080(7) 2_654 ?
N11 C117 1.460(10) . ?
N11 C133 1.481(10) . ?
N11 C11 1.486(11) . ?
N12 C12 1.469(11) . ?
N12 C110 1.488(11) . ?
N12 C13 1.494(11) . ?
N13 C18 1.334(11) . ?
N13 C14 1.348(11) . ?
N14 C115 1.332(10) . ?
N14 C111 1.342(11) . ?
O11 C19 1.288(10) . ?
O12 C19 1.231(10) . ?
O12 Tb2 2.475(5) 5_655 ?
O13 C116 1.273(10) . ?
O14 C116 1.242(10) . ?
C11 C12 1.553(11) . ?
C11 H11A 0.9900 . ?
C11 H11B 0.9900 . ?
C12 H12A 0.9900 . ?
C12 H12B 0.9900 . ?
C13 C14 1.487(13) . ?
C13 H13A 0.9900 . ?
C13 H13B 0.9900 . ?
C14 C15 1.387(14) . ?
C15 C16 1.365(16) . ?
C15 H15 0.9500 . ?
C16 C17 1.388(15) . ?
C16 H16 0.9500 . ?
C17 C18 1.365(13) . ?
C17 H17 0.9500 . ?
C18 C19 1.528(11) . ?
C110 C111 1.510(12) . ?
C110 H11C 0.9900 . ?
C110 H11D 0.9900 . ?
C111 C112 1.368(14) . ?
C112 C113 1.402(15) . ?
C112 H112 0.9500 . ?
C113 C114 1.364(14) . ?
C113 H113 0.9500 . ?
C114 C115 1.397(13) . ?
C114 H114 0.9500 . ?
C115 C116 1.503(11) . ?
N15 C126 1.467(10) . ?
N15 C119 1.473(10) . ?
N15 C118 1.488(9) . ?
N16 C124 1.351(11) . ?
N16 C120 1.355(11) . ?
N17 C127 1.344(10) . ?
N17 C131 1.351(10) . ?
O15 C125 1.300(10) . ?
O16 C125 1.231(10) . ?
O17 C132 1.265(9) . ?
O18 C132 1.240(9) . ?
C117 C118 1.548(10) . ?
C117 H11E 0.9900 . ?
C117 H11F 0.9900 . ?
C118 H11G 0.9900 . ?
C118 H11H 0.9900 . ?
C119 C120 1.506(12) . ?
C119 H11I 0.9900 . ?
C119 H11J 0.9900 . ?
C120 C121 1.385(12) . ?
C121 C122 1.387(14) . ?
C121 H121 0.9500 . ?
C122 C123 1.391(14) . ?
C122 H122 0.9500 . ?
C123 C124 1.386(12) . ?
C123 H123 0.9500 . ?
C124 C125 1.506(12) . ?
C126 C127 1.503(11) . ?
C126 H12C 0.9900 . ?
C126 H12D 0.9900 . ?
C127 C128 1.378(12) . ?
C128 C129 1.394(13) . ?
C128 H128 0.9500 . ?
C129 C130 1.376(13) . ?
C129 H129 0.9500 . ?
C130 C131 1.399(12) . ?
C130 H130 0.9500 . ?
C131 C132 1.514(11) . ?
N18 C142 1.476(11) . ?
N18 C135 1.481(11) . ?
N18 C134 1.482(11) . ?
N19 C140 1.349(12) . ?
N19 C136 1.359(12) . ?
N110 C143 1.346(11) . ?
N110 C147 1.355(10) . ?
O19 C141 1.303(11) . ?
O110 C141 1.234(11) . ?
O111 C148 1.259(10) . ?
O112 C148 1.253(10) . ?
C133 C134 1.530(11) . ?
C133 H13C 0.9900 . ?
C133 H13D 0.9900 . ?
C134 H13E 0.9900 . ?
C134 H13F 0.9900 . ?
C135 C136 1.496(13) . ?
C135 H13G 0.9900 . ?
C135 H13H 0.9900 . ?
C136 C137 1.389(13) . ?
C137 C138 1.377(16) . ?
C137 H137 0.9500 . ?
C138 C139 1.379(17) . ?
C138 H138 0.9500 . ?
C139 C140 1.391(14) . ?
C139 H139 0.9500 . ?
C140 C141 1.519(13) . ?
C142 C143 1.507(12) . ?
C142 H14A 0.9900 . ?
C142 H14B 0.9900 . ?
C143 C144 1.393(13) . ?
C144 C145 1.385(14) . ?
C144 H144 0.9500 . ?
C145 C146 1.396(13) . ?
C145 H145 0.9500 . ?
C146 C147 1.386(12) . ?
C146 H146 0.9500 . ?
C147 C148 1.503(11) . ?
N21 C21 1.504(10) . ?
N21 C233 1.513(11) . ?
N21 C217 1.518(10) . ?
N21 H21 1.01(13) . ?
N22 C210 1.469(11) . ?
N22 C23 1.481(11) . ?
N22 C22 1.486(10) . ?
N22 Tb4 3.080(7) 2_654 ?
N23 C24 1.338(11) . ?
N23 C28 1.359(12) . ?
N23 Tb4 2.650(7) 2_654 ?
N24 C215 1.348(11) . ?
N24 C211 1.365(11) . ?
N24 Tb4 2.614(7) 2_654 ?
O21 C29 1.240(10) . ?
O21 Tb4 2.376(5) 2_654 ?
O22 C29 1.263(10) . ?
O22 Tb1 2.270(6) 2_654 ?
O23 C216 1.269(10) . ?
O23 Tb4 2.364(5) 2_654 ?
O24 C216 1.249(10) . ?
C21 C22 1.516(11) . ?
C21 H21A 0.9900 . ?
C21 H21B 0.9900 . ?
C22 H22A 0.9900 . ?
C22 H22B 0.9900 . ?
C23 C24 1.491(13) . ?
C23 H23A 0.9900 . ?
C23 H23B 0.9900 . ?
C24 C25 1.378(16) . ?
C25 C26 1.366(19) . ?
C25 H25 0.9500 . ?
C26 C27 1.388(18) . ?
C26 H26 0.9500 . ?
C27 C28 1.383(16) . ?
C27 H27 0.9500 . ?
C28 C29 1.496(12) . ?
C210 C211 1.526(12) . ?
C210 H21C 0.9900 . ?
C210 H21D 0.9900 . ?
C211 C212 1.382(14) . ?
C212 C213 1.388(15) . ?
C212 H212 0.9500 . ?
C213 C214 1.374(17) . ?
C213 H213 0.9500 . ?
C214 C215 1.381(14) . ?
C214 H214 0.9500 . ?
C215 C216 1.518(13) . ?
N25 C218 1.472(10) . ?
N25 C219 1.473(10) . ?
N25 C226 1.480(10) . ?
N26 C224 1.347(11) . ?
N26 C220 1.354(10) . ?
N27 C227 1.338(11) . ?
N27 C231 1.342(11) . ?
O25 C225 1.269(11) . ?
O26 C225 1.251(11) . ?
O27 C232 1.262(11) . ?
O28 C232 1.268(11) . ?
C217 C218 1.535(10) . ?
C217 H21E 0.9900 . ?
C217 H21F 0.9900 . ?
C218 H21G 0.9900 . ?
C218 H21H 0.9900 . ?
C219 C220 1.493(12) . ?
C219 H21I 0.9900 . ?
C219 H21J 0.9900 . ?
C220 C221 1.397(12) . ?
C221 C222 1.374(14) . ?
C221 H221 0.9500 . ?
C222 C223 1.384(14) . ?
C222 H222 0.9500 . ?
C223 C224 1.370(13) . ?
C223 H223 0.9500 . ?
C224 C225 1.518(12) . ?
C226 C227 1.499(11) . ?
C226 H22C 0.9900 . ?
C226 H22D 0.9900 . ?
C227 C228 1.397(12) . ?
C228 C229 1.386(14) . ?
C228 H228 0.9500 . ?
C229 C230 1.392(15) . ?
C229 H229 0.9500 . ?
C230 C231 1.398(13) . ?
C230 H230 0.9500 . ?
C231 C232 1.496(13) . ?
N28 C235 1.454(10) . ?
N28 C234 1.464(10) . ?
N28 C242 1.493(10) . ?
N29 C236 1.334(11) . ?
N29 C240 1.371(11) . ?
N210 C247 1.351(10) . ?
N210 C243 1.357(10) . ?
O29 C241 1.274(10) . ?
O210 C241 1.250(10) . ?
O211 C248 1.251(9) . ?
O212 C248 1.247(9) . ?
C233 C234 1.530(11) . ?
C233 H23C 0.9900 . ?
C233 H23D 0.9900 . ?
C234 H23E 0.9900 . ?
C234 H23F 0.9900 . ?
C235 C236 1.522(12) . ?
C235 H23G 0.9900 . ?
C235 H23H 0.9900 . ?
C236 C237 1.383(13) . ?
C237 C238 1.377(15) . ?
C237 H237 0.9500 . ?
C238 C239 1.397(15) . ?
C238 H238 0.9500 . ?
C239 C240 1.378(13) . ?
C239 H239 0.9500 . ?
C240 C241 1.503(13) . ?
C242 C243 1.483(11) . ?
C242 H24A 0.9900 . ?
C242 H24B 0.9900 . ?
C243 C244 1.398(12) . ?
C244 C245 1.363(12) . ?
C244 H244 0.9500 . ?
C245 C246 1.397(12) . ?
C245 H245 0.9500 . ?
C246 C247 1.404(11) . ?
C246 H246 0.9500 . ?
C247 C248 1.490(11) . ?

loop_
_geom_hbond_atom_site_label_D
_geom_hbond_atom_site_label_H
_geom_hbond_atom_site_label_A
_geom_hbond_distance_DH
_geom_hbond_distance_HA
_geom_hbond_distance_DA
_geom_hbond_angle_DHA
_geom_hbond_site_symmetry_A
N21 H21 OW3 1.01(13) 1.75(13) 2.743(10) 168(11) 5_655
